data_7020745
loop_
_publ_author_name
'Ogawa, Hayato'
'Yamashita, Makoto'

_publ_section_title
;
 Platinum complexes bearing a boron-based PBP pincer ligand: synthesis,
 structure, and application as a catalyst for hydrosilylation of 1-decene.
;
_journal_issue 3
_journal_name_full 'Dalton transactions (Cambridge, England : 2003)'
_journal_page_first 625
_journal_page_last 629
_journal_paper_doi 10.1039/c2dt31892j
_journal_volume 42
_journal_year 2013
_chemical_formula_sum 'C25 H44 B F3 N2 O3 P2 Pt S'
_chemical_formula_weight 777.52
_chemical_name_systematic
;
?
;
_space_group_IT_number 14
_symmetry_cell_setting monoclinic
_symmetry_space_group_name_Hall '-P 2ybc'
_symmetry_space_group_name_H-M 'P 1 21/c 1'
_atom_sites_solution_hydrogens geom
_atom_sites_solution_primary direct
_atom_sites_solution_secondary difmap
_audit_creation_method SHELXL-97
_cell_angle_alpha 90.00
_cell_angle_beta 93.554(4)
_cell_angle_gamma 90.00
_cell_formula_units_Z 4
_cell_length_a 8.0942(18)
_cell_length_b 17.423(4)
_cell_length_c 21.755(5)
_cell_measurement_reflns_used 11819
_cell_measurement_temperature 93.1500
_cell_measurement_theta_max 31.0697
_cell_measurement_theta_min 2.5192
_cell_volume 3062.1(12)
_computing_cell_refinement 'RIGAKU CrystalClear'
_computing_data_collection 'RIGAKU CrystalClear'
_computing_data_reduction 'RIGAKU CrystalClear'
_computing_molecular_graphics ORTEP-III
_computing_structure_refinement 'SHELXL-97 (Sheldrick, 1997)'
_computing_structure_solution SIR-97
_diffrn_ambient_temperature 93(2)
_diffrn_detector_area_resol_mean 28.5714
_diffrn_measured_fraction_theta_full 0.997
_diffrn_measured_fraction_theta_max 0.997
_diffrn_measurement_device_type 'RIGAKU/MSCIO Saturn CCD'
_diffrn_measurement_method 'omega scans'
_diffrn_radiation_monochromator graphite
_diffrn_radiation_source 'fine-focus sealed tube'
_diffrn_radiation_type MoK\a
_diffrn_radiation_wavelength 0.71075
_diffrn_reflns_av_R_equivalents 0.0313
_diffrn_reflns_av_sigmaI/netI 0.0271
_diffrn_reflns_limit_h_max 8
_diffrn_reflns_limit_h_min -9
_diffrn_reflns_limit_k_max 16
_diffrn_reflns_limit_k_min -20
_diffrn_reflns_limit_l_max 25
_diffrn_reflns_limit_l_min -25
_diffrn_reflns_number 20222
_diffrn_reflns_theta_full 25.00
_diffrn_reflns_theta_max 25.00
_diffrn_reflns_theta_min 3.00
_exptl_absorpt_coefficient_mu 4.803
_exptl_absorpt_correction_T_max 0.6452
_exptl_absorpt_correction_T_min 0.4468
_exptl_absorpt_correction_type multi-scan
_exptl_absorpt_process_details 'Jacobson, R. (1998) Private communication'
_exptl_crystal_colour Colorless
_exptl_crystal_density_diffrn 1.687
_exptl_crystal_density_method 'not measured'
_exptl_crystal_description Block
_exptl_crystal_F_000 1552
_exptl_crystal_size_max 0.20
_exptl_crystal_size_mid 0.20
_exptl_crystal_size_min 0.10
_refine_diff_density_max 1.151
_refine_diff_density_min -0.935
_refine_diff_density_rms 0.089
_refine_ls_extinction_method none
_refine_ls_goodness_of_fit_ref 1.064
_refine_ls_hydrogen_treatment constr
_refine_ls_matrix_type full
_refine_ls_number_parameters 399
_refine_ls_number_reflns 5379
_refine_ls_number_restraints 0
_refine_ls_restrained_S_all 1.064
_refine_ls_R_factor_all 0.0221
_refine_ls_R_factor_gt 0.0191
_refine_ls_shift/su_max 0.001
_refine_ls_shift/su_mean 0.000
_refine_ls_structure_factor_coef Fsqd
_refine_ls_weighting_details 'calc w=1/[\s^2^(Fo^2^)+(0.0233P)^2^+0.0000P] where P=(Fo^2^+2Fc^2^)/3'
_refine_ls_weighting_scheme calc
_refine_ls_wR_factor_gt 0.0435
_refine_ls_wR_factor_ref 0.0448
_reflns_number_gt 4858
_reflns_number_total 5379
_reflns_threshold_expression >2sigma(I)
_cod_data_source_file c2dt31892j.txt
_cod_data_source_block 3
_cod_depositor_comments
;
The following automatic conversions were performed:

'_symmetry_cell_setting' value 'Monoclinic' changed to 'monoclinic'
according to /home/saulius/struct/CIF-dictionaries/cif_core.dic
dictionary named 'cif_core.dic' version 2.4.2 from
2011-04-26.

'_exptl_absorpt_correction_type' value 'Multi-scan'
changed to 'multi-scan' according to
/home/saulius/struct/CIF-dictionaries/cif_core.dic dictionary named
'cif_core.dic' version 2.4.2 from 2011-04-26.

Automatic conversion script
Id: cif_fix_values 1891 2012-01-12 08:04:46Z andrius 
;
_cod_original_sg_symbol_H-M P21/c
_cod_database_code 7020745

loop_
_symmetry_equiv_pos_as_xyz
'x, y, z'
'-x, y+1/2, -z+1/2'
'-x, -y, -z'
'x, -y-1/2, z-1/2'

loop_
_atom_site_label
_atom_site_type_symbol
_atom_site_fract_x
_atom_site_fract_y
_atom_site_fract_z
_atom_site_U_iso_or_equiv
_atom_site_adp_type
_atom_site_occupancy
_atom_site_symmetry_multiplicity
_atom_site_calc_flag
_atom_site_refinement_flags
Pt1 Pt 0.316377(12) 0.234376(6) 0.146737(4) 0.00857(4) Uani 1 1 d .
P1 P 0.23811(8) 0.30119(4) 0.05672(3) 0.01001(15) Uani 1 1 d .
P2 P 0.43970(8) 0.13957(4) 0.20899(3) 0.00924(15) Uani 1 1 d .
B1 B 0.4412(4) 0.17756(18) 0.08669(14) 0.0127(7) Uani 1 1 d .
N1 N 0.4550(3) 0.19654(13) 0.02388(10) 0.0129(5) Uani 1 1 d .
C1 C 0.5565(3) 0.14240(15) -0.00255(12) 0.0118(6) Uani 1 1 d .
C2 C 0.6099(3) 0.13672(16) -0.06154(12) 0.0143(6) Uani 1 1 d .
H1 H 0.5769 0.1733 -0.0923 0.019(8) Uiso 1 1 calc R
C3 C 0.7137(3) 0.07569(16) -0.07446(12) 0.0157(6) Uani 1 1 d .
H2 H 0.7523 0.0709 -0.1146 0.016(8) Uiso 1 1 calc R
C4 C 0.7617(3) 0.02196(16) -0.03004(13) 0.0158(6) Uani 1 1 d .
H3 H 0.8324 -0.0190 -0.0403 0.020(8) Uiso 1 1 calc R
C5 C 0.7081(3) 0.02704(16) 0.02958(13) 0.0148(6) Uani 1 1 d .
H4 H 0.7407 -0.0101 0.0599 0.010(7) Uiso 1 1 calc R
C6 C 0.6061(3) 0.08754(15) 0.04325(12) 0.0111(6) Uani 1 1 d .
N2 N 0.5354(3) 0.10933(12) 0.09780(10) 0.0117(5) Uani 1 1 d .
C7 C 0.3800(3) 0.26558(15) -0.00218(13) 0.0148(6) Uani 1 1 d .
H5 H 0.3170 0.2541 -0.0416 0.026(9) Uiso 1 1 calc R
H6 H 0.4657 0.3044 -0.0098 0.014(7) Uiso 1 1 calc R
C8 C 0.5345(3) 0.06942(15) 0.15598(12) 0.0119(6) Uani 1 1 d .
H7 H 0.6485 0.0558 0.1713 0.024(8) Uiso 1 1 calc R
H8 H 0.4675 0.0220 0.1519 0.014(7) Uiso 1 1 calc R
C9 C 0.0268(3) 0.27005(15) 0.02671(14) 0.0154(6) Uani 1 1 d .
C10 C -0.0343(4) 0.30879(18) -0.03435(13) 0.0208(7) Uani 1 1 d .
H9 H -0.1382 0.2849 -0.0499 0.030(9) Uiso 1 1 calc R
H10 H 0.0493 0.3025 -0.0647 0.030(9) Uiso 1 1 calc R
H11 H -0.0526 0.3636 -0.0272 0.015(8) Uiso 1 1 calc R
C11 C -0.0966(3) 0.28467(19) 0.07560(14) 0.0224(7) Uani 1 1 d .
H12 H -0.2032 0.2612 0.0627 0.035(10) Uiso 1 1 calc R
H13 H -0.1113 0.3401 0.0807 0.024(9) Uiso 1 1 calc R
H14 H -0.0547 0.2621 0.1148 0.040(11) Uiso 1 1 calc R
C12 C 0.0380(4) 0.18264(16) 0.01568(14) 0.0204(7) Uani 1 1 d .
H15 H 0.0719 0.1569 0.0545 0.039(10) Uiso 1 1 calc R
H16 H 0.1196 0.1724 -0.0147 0.036(10) Uiso 1 1 calc R
H17 H -0.0704 0.1632 0.0003 0.019(8) Uiso 1 1 calc R
C13 C 0.2693(4) 0.40774(16) 0.05289(13) 0.0158(6) Uani 1 1 d .
C14 C 0.1279(4) 0.45111(16) 0.08142(13) 0.0216(7) Uani 1 1 d .
H18 H 0.1092 0.4293 0.1219 0.035(9) Uiso 1 1 calc R
H19 H 0.0267 0.4463 0.0545 0.035(10) Uiso 1 1 calc R
H20 H 0.1574 0.5054 0.0860 0.029(9) Uiso 1 1 calc R
C15 C 0.2853(4) 0.43851(17) -0.01263(13) 0.0206(7) Uani 1 1 d .
H21 H 0.2948 0.4946 -0.0114 0.025(9) Uiso 1 1 calc R
H22 H 0.1870 0.4240 -0.0386 0.035(10) Uiso 1 1 calc R
H23 H 0.3841 0.4166 -0.0297 0.032(9) Uiso 1 1 calc R
C16 C 0.4310(4) 0.42247(17) 0.09167(14) 0.0219(7) Uani 1 1 d .
H24 H 0.5206 0.3927 0.0750 0.032(9) Uiso 1 1 calc R
H25 H 0.4175 0.4069 0.1344 0.021(8) Uiso 1 1 calc R
H26 H 0.4582 0.4772 0.0905 0.025(9) Uiso 1 1 calc R
C17 C 0.6216(3) 0.17740(16) 0.25714(12) 0.0137(6) Uani 1 1 d .
C18 C 0.7449(3) 0.20683(17) 0.21168(13) 0.0181(6) Uani 1 1 d .
H27 H 0.8448 0.2257 0.2346 0.029(9) Uiso 1 1 calc R
H28 H 0.6941 0.2487 0.1870 0.036(11) Uiso 1 1 calc R
H29 H 0.7744 0.1649 0.1844 0.014(7) Uiso 1 1 calc R
C19 C 0.7049(4) 0.11772(17) 0.30033(13) 0.0206(7) Uani 1 1 d .
H30 H 0.7306 0.0718 0.2767 0.024(8) Uiso 1 1 calc R
H31 H 0.6300 0.1040 0.3323 0.037(10) Uiso 1 1 calc R
H32 H 0.8074 0.1391 0.3196 0.035(9) Uiso 1 1 calc R
C20 C 0.5671(4) 0.24674(17) 0.29469(14) 0.0205(7) Uani 1 1 d .
H33 H 0.4929 0.2294 0.3258 0.019(8) Uiso 1 1 calc R
H34 H 0.5089 0.2837 0.2671 0.037(10) Uiso 1 1 calc R
H35 H 0.6647 0.2713 0.3150 0.023(9) Uiso 1 1 calc R
C21 C 0.2920(3) 0.08002(16) 0.25217(13) 0.0131(6) Uani 1 1 d .
C22 C 0.3622(4) 0.00023(16) 0.26976(14) 0.0197(7) Uani 1 1 d .
H36 H 0.4680 0.0062 0.2937 0.039(10) Uiso 1 1 calc R
H37 H 0.3793 -0.0291 0.2323 0.034(10) Uiso 1 1 calc R
H38 H 0.2839 -0.0271 0.2945 0.022(8) Uiso 1 1 calc R
C23 C 0.2407(4) 0.12197(17) 0.31018(13) 0.0206(7) Uani 1 1 d .
H39 H 0.2080 0.1747 0.2995 0.024(9) Uiso 1 1 calc R
H40 H 0.3341 0.1228 0.3411 0.022(8) Uiso 1 1 calc R
H41 H 0.1471 0.0951 0.3270 0.025(9) Uiso 1 1 calc R
C24 C 0.1380(3) 0.07062(17) 0.20790(14) 0.0180(7) Uani 1 1 d .
H42 H 0.0606 0.0349 0.2258 0.020(8) Uiso 1 1 calc R
H43 H 0.1709 0.0503 0.1685 0.021(8) Uiso 1 1 calc R
H44 H 0.0843 0.1206 0.2012 0.022(8) Uiso 1 1 calc R
O1 O 0.1752(2) 0.28626(11) 0.22436(8) 0.0158(4) Uani 1 1 d .
S1 S 0.14073(9) 0.36480(4) 0.24371(3) 0.01541(16) Uani 1 1 d .
O2 O -0.0166(3) 0.39384(13) 0.21990(9) 0.0281(5) Uani 1 1 d .
O3 O 0.2796(3) 0.41549(13) 0.24300(10) 0.0313(6) Uani 1 1 d .
C25 C 0.1119(3) 0.35198(16) 0.32563(13) 0.0167(6) Uani 1 1 d .
F1 F 0.0779(2) 0.41904(10) 0.35170(8) 0.0274(4) Uani 1 1 d .
F2 F -0.0133(2) 0.30400(11) 0.33498(8) 0.0293(4) Uani 1 1 d .
F3 F 0.2461(2) 0.32324(11) 0.35562(7) 0.0295(4) Uani 1 1 d .

loop_
_atom_site_aniso_label
_atom_site_aniso_U_11
_atom_site_aniso_U_22
_atom_site_aniso_U_33
_atom_site_aniso_U_23
_atom_site_aniso_U_13
_atom_site_aniso_U_12
Pt1 0.00947(6) 0.00960(7) 0.00657(6) 0.00035(4) -0.00015(4) 0.00080(4)
P1 0.0114(3) 0.0103(4) 0.0082(3) 0.0012(3) -0.0011(3) 0.0007(3)
P2 0.0096(3) 0.0113(4) 0.0067(3) 0.0002(3) -0.0007(3) 0.0006(3)
B1 0.0115(15) 0.0149(18) 0.0116(16) -0.0020(13) 0.0002(13) -0.0020(12)
N1 0.0153(12) 0.0135(13) 0.0099(12) 0.0022(10) 0.0004(10) 0.0056(10)
C1 0.0098(13) 0.0139(15) 0.0117(14) -0.0031(11) 0.0005(11) -0.0013(11)
C2 0.0134(14) 0.0194(16) 0.0101(14) -0.0007(12) 0.0003(12) -0.0032(11)
C3 0.0141(14) 0.0239(17) 0.0096(14) -0.0073(12) 0.0049(12) -0.0035(12)
C4 0.0117(14) 0.0159(16) 0.0198(16) -0.0067(12) 0.0016(12) 0.0009(11)
C5 0.0153(14) 0.0136(16) 0.0151(15) -0.0004(12) -0.0034(12) -0.0019(11)
C6 0.0110(13) 0.0143(15) 0.0078(13) -0.0024(11) -0.0018(11) -0.0030(11)
N2 0.0134(12) 0.0133(13) 0.0081(12) 0.0006(9) -0.0003(10) 0.0017(9)
C7 0.0151(14) 0.0185(16) 0.0109(15) 0.0022(12) 0.0010(12) -0.0003(12)
C8 0.0164(14) 0.0100(15) 0.0092(14) 0.0006(11) -0.0001(11) 0.0016(11)
C9 0.0120(14) 0.0098(15) 0.0240(17) -0.0017(12) -0.0012(13) -0.0004(11)
C10 0.0205(16) 0.0237(19) 0.0172(16) 0.0015(13) -0.0059(13) 0.0016(13)
C11 0.0138(15) 0.033(2) 0.0201(17) -0.0009(14) -0.0006(13) -0.0045(13)
C12 0.0210(16) 0.0162(17) 0.0231(17) 0.0012(13) -0.0059(14) -0.0036(12)
C13 0.0248(16) 0.0095(15) 0.0129(15) 0.0005(11) -0.0002(12) -0.0025(12)
C14 0.0354(19) 0.0120(17) 0.0176(16) 0.0015(13) 0.0035(15) 0.0041(13)
C15 0.0290(17) 0.0152(17) 0.0175(16) 0.0030(13) 0.0000(14) 0.0003(13)
C16 0.0283(17) 0.0182(17) 0.0188(17) 0.0012(13) -0.0010(14) -0.0117(13)
C17 0.0099(13) 0.0198(16) 0.0106(14) -0.0026(12) -0.0050(11) 0.0011(11)
C18 0.0131(14) 0.0208(17) 0.0202(16) -0.0032(14) -0.0006(13) -0.0027(12)
C19 0.0167(15) 0.0304(19) 0.0139(15) -0.0002(13) -0.0049(13) 0.0018(13)
C20 0.0144(15) 0.0281(19) 0.0187(17) -0.0103(14) -0.0013(13) -0.0034(12)
C21 0.0113(13) 0.0151(15) 0.0130(14) 0.0058(12) 0.0009(12) 0.0000(11)
C22 0.0185(15) 0.0188(17) 0.0216(17) 0.0106(14) -0.0011(13) 0.0014(12)
C23 0.0206(16) 0.0248(19) 0.0168(16) 0.0031(13) 0.0052(13) -0.0028(13)
C24 0.0117(14) 0.0181(17) 0.0237(17) 0.0045(13) -0.0029(13) -0.0024(12)
O1 0.0209(10) 0.0170(11) 0.0102(10) -0.0024(8) 0.0063(9) 0.0043(8)
S1 0.0184(4) 0.0158(4) 0.0122(4) -0.0005(3) 0.0023(3) 0.0013(3)
O2 0.0295(12) 0.0357(14) 0.0185(12) -0.0010(10) -0.0040(10) 0.0194(10)
O3 0.0382(14) 0.0299(14) 0.0271(13) -0.0051(10) 0.0109(11) -0.0166(10)
C25 0.0154(14) 0.0188(17) 0.0159(15) -0.0055(12) 0.0004(12) 0.0001(12)
F1 0.0355(11) 0.0274(11) 0.0196(9) -0.0100(8) 0.0031(8) 0.0050(8)
F2 0.0298(10) 0.0395(12) 0.0195(10) -0.0008(9) 0.0092(8) -0.0132(9)
F3 0.0246(9) 0.0478(13) 0.0152(9) 0.0000(8) -0.0056(8) 0.0137(9)

loop_
_atom_type_symbol
_atom_type_description
_atom_type_scat_dispersion_real
_atom_type_scat_dispersion_imag
_atom_type_scat_source
C C 0.0033 0.0016 'International Tables Vol C Tables 4.2.6.8 and 6.1.1.4'
H H 0.0000 0.0000 'International Tables Vol C Tables 4.2.6.8 and 6.1.1.4'
B B 0.0013 0.0007 'International Tables Vol C Tables 4.2.6.8 and 6.1.1.4'
F F 0.0171 0.0103 'International Tables Vol C Tables 4.2.6.8 and 6.1.1.4'
N N 0.0061 0.0033 'International Tables Vol C Tables 4.2.6.8 and 6.1.1.4'
O O 0.0106 0.0060 'International Tables Vol C Tables 4.2.6.8 and 6.1.1.4'
P P 0.1023 0.0942 'International Tables Vol C Tables 4.2.6.8 and 6.1.1.4'
Pt Pt -1.7033 8.3905 'International Tables Vol C Tables 4.2.6.8 and 6.1.1.4'
S S 0.1246 0.1234 'International Tables Vol C Tables 4.2.6.8 and 6.1.1.4'

loop_
_geom_angle_atom_site_label_1
_geom_angle_atom_site_label_2
_geom_angle_atom_site_label_3
_geom_angle
B1 Pt1 O1 172.47(10)
B1 Pt1 P2 79.01(10)
O1 Pt1 P2 93.85(5)
B1 Pt1 P1 79.48(10)
O1 Pt1 P1 107.52(5)
P2 Pt1 P1 158.36(2)
C9 P1 C13 113.19(13)
C9 P1 C7 104.51(13)
C13 P1 C7 101.93(12)
C9 P1 Pt1 110.05(10)
C13 P1 Pt1 120.06(9)
C7 P1 Pt1 105.19(9)
C17 P2 C8 103.63(12)
C17 P2 C21 114.65(12)
C8 P2 C21 104.17(12)
C17 P2 Pt1 111.75(9)
C8 P2 Pt1 106.40(9)
C21 P2 Pt1 114.89(9)
N1 B1 N2 106.5(2)
N1 B1 Pt1 126.7(2)
N2 B1 Pt1 126.8(2)
C1 N1 B1 108.8(2)
C1 N1 C7 130.0(2)
B1 N1 C7 121.0(2)
C2 C1 N1 131.0(3)
C2 C1 C6 120.8(2)
N1 C1 C6 108.3(2)
C1 C2 C3 117.9(3)
C4 C3 C2 121.5(2)
C3 C4 C5 121.1(3)
C6 C5 C4 118.2(3)
C5 C6 N2 132.0(3)
C5 C6 C1 120.6(2)
N2 C6 C1 107.4(2)
C6 N2 B1 108.9(2)
C6 N2 C8 129.5(2)
B1 N2 C8 121.3(2)
N1 C7 P1 105.48(18)
N2 C8 P2 104.42(17)
C11 C9 C10 109.8(2)
C11 C9 C12 108.7(2)
C10 C9 C12 108.4(2)
C11 C9 P1 109.4(2)
C10 C9 P1 114.2(2)
C12 C9 P1 106.17(18)
C16 C13 C14 109.1(2)
C16 C13 C15 109.5(2)
C14 C13 C15 108.1(2)
C16 C13 P1 104.70(19)
C14 C13 P1 111.29(19)
C15 C13 P1 114.0(2)
C19 C17 C18 110.1(2)
C19 C17 C20 109.7(2)
C18 C17 C20 107.4(2)
C19 C17 P2 113.9(2)
C18 C17 P2 106.06(18)
C20 C17 P2 109.39(19)
C24 C21 C23 108.4(2)
C24 C21 C22 109.4(2)
C23 C21 C22 109.8(2)
C24 C21 P2 105.20(18)
C23 C21 P2 111.15(19)
C22 C21 P2 112.74(19)
S1 O1 Pt1 134.09(11)
O3 S1 O2 117.27(15)
O3 S1 O1 114.23(13)
O2 S1 O1 113.94(13)
O3 S1 C25 103.55(13)
O2 S1 C25 103.35(13)
O1 S1 C25 101.81(12)
F3 C25 F1 107.8(2)
F3 C25 F2 107.1(2)
F1 C25 F2 107.7(2)
F3 C25 S1 112.02(19)
F1 C25 S1 110.5(2)
F2 C25 S1 111.6(2)

loop_
_geom_bond_atom_site_label_1
_geom_bond_atom_site_label_2
_geom_bond_distance
Pt1 B1 1.967(3)
Pt1 O1 2.2835(18)
Pt1 P2 2.3219(8)
Pt1 P1 2.3319(8)
P1 C9 1.873(3)
P1 C13 1.876(3)
P1 C7 1.879(3)
P2 C17 1.873(3)
P2 C8 1.877(3)
P2 C21 1.878(3)
B1 N1 1.417(4)
B1 N2 1.425(4)
N1 C1 1.397(3)
N1 C7 1.447(3)
C1 C2 1.383(4)
C1 C6 1.420(4)
C2 C3 1.395(4)
C3 C4 1.384(4)
C4 C5 1.396(4)
C5 C6 1.383(4)
C6 N2 1.401(3)
N2 C8 1.445(3)
C9 C11 1.525(4)
C9 C10 1.544(4)
C9 C12 1.545(4)
C13 C16 1.534(4)
C13 C14 1.535(4)
C13 C15 1.536(4)
C17 C19 1.530(4)
C17 C18 1.536(4)
C17 C20 1.538(4)
C21 C24 1.536(4)
C21 C23 1.538(4)
C21 C22 1.541(4)
O1 S1 1.464(2)
S1 O3 1.430(2)
S1 O2 1.437(2)
S1 C25 1.825(3)
C25 F3 1.330(3)
C25 F1 1.335(3)
C25 F2 1.339(3)
